data_7063476
loop_
_publ_author_name
'Jin, Gan'
'Lei, Caijin'
'Cheng, Guangbin'
'Yang, Hongwei'

_publ_section_title
;
 Synthesis of novel insensitive heat-resistant explosives based on a
 fused-tricyclic skeleton
;
_journal_issue 42
_journal_name_full 'New Journal of Chemistry'
_journal_page_first 18120
_journal_page_last 18127
_journal_paper_doi 10.1039/D4NJ03802A
_journal_volume 48
_journal_year 2024
_chemical_formula_moiety 'C5 H4 N8 O2'
_chemical_formula_sum 'C5 H4 N8 O2'
_chemical_formula_weight 208.16
_space_group_crystal_system monoclinic
_space_group_IT_number 14
_space_group_name_Hall '-P 2yn'
_space_group_name_H-M_alt 'P 1 21/n 1'
_atom_sites_solution_hydrogens geom
_atom_sites_solution_primary iterative
_audit_creation_date 2023-02-27
_audit_creation_method
;
Olex2 1.5
(compiled 2023.02.24 svn.rf166f9f3 for OlexSys, GUI svn.r6725)
;
_audit_update_record
;
2024-01-19 deposited with the CCDC.	2024-10-07 downloaded from the CCDC.
;
_cell_angle_alpha 90
_cell_angle_beta 94.800(2)
_cell_angle_gamma 90
_cell_formula_units_Z 4
_cell_length_a 6.3057(2)
_cell_length_b 9.7520(3)
_cell_length_c 13.0730(4)
_cell_measurement_reflns_used 2371
_cell_measurement_temperature 198.00
_cell_measurement_theta_max 67.867
_cell_measurement_theta_min 5.667
_cell_volume 801.08(4)
_computing_cell_refinement 'SAINT V8.40B (?, 2016)'
_computing_data_reduction 'SAINT V8.40B (?, 2016)'
_computing_molecular_graphics 'Olex2 1.5 (Dolomanov et al., 2009)'
_computing_publication_material 'Olex2 1.5 (Dolomanov et al., 2009)'
_computing_structure_refinement 'SHELXL 2018/3 (Sheldrick, 2015)'
_computing_structure_solution 'olex2.solve 1.5 (Bourhis et al., 2015)'
_diffrn_ambient_temperature 198.00
_diffrn_measured_fraction_theta_full 0.994
_diffrn_measured_fraction_theta_max 0.992
_diffrn_measurement_device_type 'Bruker APEX-II CCD'
_diffrn_measurement_method '\f and \w scans'
_diffrn_radiation_type CuK\a
_diffrn_radiation_wavelength 1.54178
_diffrn_reflns_av_R_equivalents 0.0528
_diffrn_reflns_av_unetI/netI 0.0302
_diffrn_reflns_Laue_measured_fraction_full 0.994
_diffrn_reflns_Laue_measured_fraction_max 0.992
_diffrn_reflns_limit_h_max 7
_diffrn_reflns_limit_h_min -7
_diffrn_reflns_limit_k_max 11
_diffrn_reflns_limit_k_min -11
_diffrn_reflns_limit_l_max 15
_diffrn_reflns_limit_l_min -15
_diffrn_reflns_number 7173
_diffrn_reflns_point_group_measured_fraction_full 0.994
_diffrn_reflns_point_group_measured_fraction_max 0.992
_diffrn_reflns_theta_full 67.679
_diffrn_reflns_theta_max 68.015
_diffrn_reflns_theta_min 5.667
_diffrn_source_current 1.1
_diffrn_source_power 0.05500000000000001
_diffrn_source_voltage 50.0
_diffrn_standards_number 0
_exptl_absorpt_coefficient_mu 1.220
_exptl_absorpt_correction_T_max 0.7531
_exptl_absorpt_correction_T_min 0.6671
_exptl_absorpt_correction_type multi-scan
_exptl_absorpt_process_details
;
SADABS-2016/2 (Bruker,2016/2) was used for absorption correction.
wR2(int) was 0.1129 before and 0.0515 after correction.
The Ratio of minimum to maximum transmission is 0.8858.
The \l/2 correction factor is Not present.
;
_exptl_crystal_colour yellow
_exptl_crystal_colour_primary yellow
_exptl_crystal_density_diffrn 1.726
_exptl_crystal_description block
_exptl_crystal_F_000 424
_exptl_crystal_size_max 0.11
_exptl_crystal_size_mid 0.1
_exptl_crystal_size_min 0.09
_refine_diff_density_max 0.192
_refine_diff_density_min -0.170
_refine_diff_density_rms 0.040
_refine_ls_extinction_method none
_refine_ls_goodness_of_fit_ref 1.078
_refine_ls_hydrogen_treatment constr
_refine_ls_matrix_type full
_refine_ls_number_parameters 155
_refine_ls_number_reflns 1452
_refine_ls_number_restraints 6
_refine_ls_restrained_S_all 1.084
_refine_ls_R_factor_all 0.0431
_refine_ls_R_factor_gt 0.0314
_refine_ls_shift/su_max 0.000
_refine_ls_shift/su_mean 0.000
_refine_ls_structure_factor_coef Fsqd
_refine_ls_weighting_details 'w=1/[\s^2^(Fo^2^)+(0.0371P)^2^+0.1482P] where P=(Fo^2^+2Fc^2^)/3'
_refine_ls_weighting_scheme calc
_refine_ls_wR_factor_gt 0.0771
_refine_ls_wR_factor_ref 0.0825
_reflns_Friedel_coverage 0.000
_reflns_number_gt 1185
_reflns_number_total 1452
_reflns_threshold_expression 'I > 2\s(I)'
_cod_data_source_file d4nj03802a2.cif
_cod_data_source_block cu_20230224_ys_nlg_jg_71_0m
_cod_depositor_comments 'Adding full bibliography for 7063476--7063479.cif.'
_cod_database_code 7063476
_shelx_shelxl_version_number 2018/3
_shelx_space_group_comment
;
The symmetry employed for this shelxl refinement is uniquely defined
by the following loop, which should always be used as a source of
symmetry information in preference to the above space-group names.
They are only intended as comments.
;
_shelx_estimated_absorpt_t_max 0.898
_shelx_estimated_absorpt_t_min 0.877
_olex2_refinement_description
;
1. Fixed Uiso
 At 1.2 times of:
  All C(H,H) groups
2. Uiso/Uaniso restraints and constraints
C5A \\sim C5B: within 2A with sigma of 0.004 and sigma for terminal atoms of
0.008 within 2A
3. Others
 Sof(C4B)=Sof(H4BA)=Sof(H4BB)=Sof(C5B)=Sof(H5BA)=Sof(H5BB)=1-FVAR(1)
 Sof(C4A)=Sof(H4AA)=Sof(H4AB)=Sof(C5A)=Sof(H5AA)=Sof(H5AB)=FVAR(1)
4.a Secondary CH2 refined with riding coordinates:
 C4A(H4AA,H4AB), C4B(H4BA,H4BB), C5A(H5AA,H5AB), C5B(H5BA,H5BB)
;
_olex2_submission_special_instructions 'No special instructions were received'

loop_
_space_group_symop_operation_xyz
'x, y, z'
'-x+1/2, y+1/2, -z+1/2'
'-x, -y, -z'
'x-1/2, -y-1/2, z-1/2'

loop_
_atom_site_label
_atom_site_type_symbol
_atom_site_fract_x
_atom_site_fract_y
_atom_site_fract_z
_atom_site_U_iso_or_equiv
_atom_site_adp_type
_atom_site_occupancy
_atom_site_site_symmetry_order
_atom_site_calc_flag
_atom_site_refinement_flags_posn
_atom_site_refinement_flags_adp
_atom_site_refinement_flags_occupancy
_atom_site_disorder_assembly
_atom_site_disorder_group
C1 C 0.6458(2) 0.49935(15) 0.66174(11) 0.0305(3) Uani 1 1 d . . . . .
C2 C 0.5259(2) 0.34365(15) 0.56984(11) 0.0293(3) Uani 1 1 d . . . . .
C3 C 0.4698(2) 0.23498(15) 0.49732(11) 0.0310(3) Uani 1 1 d . . . . .
C4A C 0.1087(8) 0.2175(6) 0.5655(4) 0.0443(15) Uani 0.439(8) 1 d . . P A 1
H4AA H 0.029509 0.288430 0.523770 0.053 Uiso 0.439(8) 1 calc R U P A 1
H4AB H 0.009527 0.141877 0.578401 0.053 Uiso 0.439(8) 1 calc R U P A 1
C4B C 0.1886(7) 0.1606(4) 0.6075(3) 0.0425(12) Uani 0.561(8) 1 d . . P A 2
H4BA H 0.268723 0.100734 0.658197 0.051 Uiso 0.561(8) 1 calc R U P A 2
H4BB H 0.041284 0.125564 0.595607 0.051 Uiso 0.561(8) 1 calc R U P A 2
C5A C 0.200(3) 0.2765(16) 0.6636(14) 0.041(2) Uani 0.439(8) 1 d . U P A 1
H5AA H 0.246463 0.202166 0.711895 0.049 Uiso 0.439(8) 1 calc R U P A 1
H5AB H 0.090552 0.331805 0.695148 0.049 Uiso 0.439(8) 1 calc R U P A 1
C5B C 0.188(2) 0.3106(12) 0.6465(11) 0.049(2) Uani 0.561(8) 1 d . U P A 2
H5BA H 0.082554 0.364950 0.603433 0.058 Uiso 0.561(8) 1 calc R U P A 2
H5BB H 0.147921 0.312601 0.718045 0.058 Uiso 0.561(8) 1 calc R U P A 2
N1 N 0.7866(2) 0.60757(13) 0.70390(10) 0.0363(3) Uani 1 1 d . . . . .
N2 N 0.4683(2) 0.47094(14) 0.70366(11) 0.0366(3) Uani 1 1 d . . . . .
N3 N 0.69238(18) 0.42654(12) 0.57974(9) 0.0313(3) Uani 1 1 d . . . . .
N4 N 0.39210(18) 0.36844(13) 0.64229(10) 0.0325(3) Uani 1 1 d . . . . .
N5 N 0.5582(2) 0.18849(16) 0.41729(11) 0.0468(4) Uani 1 1 d . . . . .
N6 N 0.4287(2) 0.08496(15) 0.38014(11) 0.0454(4) Uani 1 1 d . . . . .
N7 N 0.2697(2) 0.06899(15) 0.43538(11) 0.0459(4) Uani 1 1 d . . . . .
N8 N 0.2933(2) 0.16391(14) 0.50956(11) 0.0412(3) Uani 1 1 d . . . . .
O1 O 0.72852(19) 0.67422(12) 0.77518(9) 0.0461(3) Uani 1 1 d . . . . .
O2 O 0.9529(2) 0.62362(14) 0.66480(11) 0.0552(4) Uani 1 1 d . . . . .

loop_
_atom_site_aniso_label
_atom_site_aniso_U_11
_atom_site_aniso_U_22
_atom_site_aniso_U_33
_atom_site_aniso_U_23
_atom_site_aniso_U_13
_atom_site_aniso_U_12
C1 0.0304(7) 0.0287(7) 0.0318(8) 0.0011(6) -0.0017(6) 0.0019(5)
C2 0.0308(7) 0.0297(7) 0.0271(7) 0.0038(6) 0.0009(5) 0.0039(6)
C3 0.0325(7) 0.0302(7) 0.0303(8) 0.0038(6) 0.0021(6) 0.0020(6)
C4A 0.030(2) 0.054(3) 0.049(3) -0.008(2) 0.0066(19) -0.0045(19)
C4B 0.0363(19) 0.047(2) 0.046(2) -0.0075(16) 0.0129(16) -0.0086(16)
C5A 0.033(3) 0.043(6) 0.049(5) -0.006(3) 0.014(2) -0.016(4)
C5B 0.039(2) 0.049(6) 0.061(5) -0.017(3) 0.020(3) -0.011(3)
N1 0.0379(7) 0.0334(7) 0.0368(7) 0.0017(5) -0.0009(5) -0.0017(5)
N2 0.0325(6) 0.0388(7) 0.0383(7) -0.0078(5) 0.0026(5) 0.0006(5)
N3 0.0329(6) 0.0301(6) 0.0309(6) 0.0038(5) 0.0023(5) -0.0003(5)
N4 0.0266(6) 0.0358(7) 0.0350(7) -0.0039(5) 0.0026(5) 0.0013(5)
N5 0.0533(8) 0.0481(8) 0.0405(8) -0.0112(6) 0.0131(6) -0.0072(7)
N6 0.0558(8) 0.0429(8) 0.0381(8) -0.0084(6) 0.0064(6) -0.0044(6)
N7 0.0537(8) 0.0409(8) 0.0433(8) -0.0105(6) 0.0050(6) -0.0074(6)
N8 0.0425(8) 0.0401(7) 0.0422(8) -0.0101(6) 0.0097(6) -0.0097(6)
O1 0.0480(7) 0.0412(7) 0.0486(7) -0.0125(5) 0.0009(5) -0.0005(5)
O2 0.0492(7) 0.0582(8) 0.0601(8) -0.0081(6) 0.0150(6) -0.0215(6)

loop_
_atom_type_symbol
_atom_type_description
_atom_type_scat_dispersion_real
_atom_type_scat_dispersion_imag
_atom_type_scat_source
C C 0.0181 0.0091 'International Tables Vol C Tables 4.2.6.8 and 6.1.1.4'
H H 0.0000 0.0000 'International Tables Vol C Tables 4.2.6.8 and 6.1.1.4'
N N 0.0311 0.0180 'International Tables Vol C Tables 4.2.6.8 and 6.1.1.4'
O O 0.0492 0.0322 'International Tables Vol C Tables 4.2.6.8 and 6.1.1.4'

loop_
_geom_angle_atom_site_label_1
_geom_angle_atom_site_label_2
_geom_angle_atom_site_label_3
_geom_angle
_geom_angle_site_symmetry_1
_geom_angle_site_symmetry_3
_geom_angle_publ_flag
N2 C1 N1 120.49(13) . . ?
N2 C1 N3 118.23(13) . . ?
N3 C1 N1 121.28(13) . . ?
N3 C2 C3 131.35(13) . . ?
N3 C2 N4 111.20(13) . . ?
N4 C2 C3 117.45(13) . . ?
N5 C3 C2 132.97(14) . . ?
N5 C3 N8 109.40(14) . . ?
N8 C3 C2 117.62(13) . . ?
H4AA C4A H4AB 108.5 . . ?
C5A C4A H4AA 110.3 . . ?
C5A C4A H4AB 110.3 . . ?
C5A C4A N8 107.1(8) . . ?
N8 C4A H4AA 110.3 . . ?
N8 C4A H4AB 110.3 . . ?
H4BA C4B H4BB 108.7 . . ?
C5B C4B H4BA 110.5 . . ?
C5B C4B H4BB 110.5 . . ?
N8 C4B H4BA 110.5 . . ?
N8 C4B H4BB 110.5 . . ?
N8 C4B C5B 106.0(6) . . ?
C4A C5A H5AA 109.9 . . ?
C4A C5A H5AB 109.9 . . ?
C4A C5A N4 108.7(11) . . ?
H5AA C5A H5AB 108.3 . . ?
N4 C5A H5AA 109.9 . . ?
N4 C5A H5AB 109.9 . . ?
C4B C5B H5BA 109.7 . . ?
C4B C5B H5BB 109.7 . . ?
H5BA C5B H5BB 108.2 . . ?
N4 C5B C4B 109.8(10) . . ?
N4 C5B H5BA 109.7 . . ?
N4 C5B H5BB 109.7 . . ?
O1 N1 C1 117.59(13) . . ?
O2 N1 C1 117.02(13) . . ?
O2 N1 O1 125.39(14) . . ?
C1 N2 N4 100.49(12) . . ?
C2 N3 C1 100.19(12) . . ?
C2 N4 C5A 124.7(8) . . ?
C2 N4 C5B 125.8(7) . . ?
C2 N4 N2 109.90(12) . . ?
N2 N4 C5A 124.6(8) . . ?
N2 N4 C5B 123.8(7) . . ?
C3 N5 N6 105.05(13) . . ?
N7 N6 N5 111.09(13) . . ?
N6 N7 N8 106.04(13) . . ?
C3 N8 C4A 124.1(2) . . ?
C3 N8 C4B 123.33(17) . . ?
C3 N8 N7 108.42(13) . . ?
N7 N8 C4A 122.9(2) . . ?
N7 N8 C4B 125.23(17) . . ?

loop_
_geom_bond_atom_site_label_1
_geom_bond_atom_site_label_2
_geom_bond_distance
_geom_bond_site_symmetry_2
_geom_bond_publ_flag
C1 N1 1.4575(19) . ?
C1 N2 1.316(2) . ?
C1 N3 1.3389(19) . ?
C2 C3 1.446(2) . ?
C2 N3 1.3226(19) . ?
C2 N4 1.3421(19) . ?
C3 N5 1.307(2) . ?
C3 N8 1.332(2) . ?
C4A H4AA 0.9900 . ?
C4A H4AB 0.9900 . ?
C4A C5A 1.48(2) . ?
C4A N8 1.518(4) . ?
C4B H4BA 0.9900 . ?
C4B H4BB 0.9900 . ?
C4B C5B 1.549(15) . ?
C4B N8 1.489(3) . ?
C5A H5AA 0.9900 . ?
C5A H5AB 0.9900 . ?
C5A N4 1.553(16) . ?
C5B H5BA 0.9900 . ?
C5B H5BB 0.9900 . ?
C5B N4 1.408(15) . ?
N1 O1 1.2175(18) . ?
N1 O2 1.2145(18) . ?
N2 N4 1.3451(18) . ?
N5 N6 1.362(2) . ?
N6 N7 1.294(2) . ?
N7 N8 1.3400(19) . ?

loop_
_geom_torsion_atom_site_label_1
_geom_torsion_atom_site_label_2
_geom_torsion_atom_site_label_3
_geom_torsion_atom_site_label_4
_geom_torsion
_geom_torsion_site_symmetry_1
_geom_torsion_site_symmetry_2
_geom_torsion_site_symmetry_3
_geom_torsion_site_symmetry_4
_geom_torsion_publ_flag
C1 N2 N4 C2 -0.07(16) . . . . ?
C1 N2 N4 C5A 170.2(6) . . . . ?
C1 N2 N4 C5B -172.1(5) . . . . ?
C2 C3 N5 N6 -179.63(16) . . . . ?
C2 C3 N8 C4A 23.5(4) . . . . ?
C2 C3 N8 C4B -18.8(3) . . . . ?
C2 C3 N8 N7 180.00(13) . . . . ?
C3 C2 N3 C1 -179.19(15) . . . . ?
C3 C2 N4 C5A 9.1(6) . . . . ?
C3 C2 N4 C5B -8.8(6) . . . . ?
C3 C2 N4 N2 179.38(12) . . . . ?
C3 N5 N6 N7 -0.3(2) . . . . ?
C4A C5A N4 C2 -34.0(11) . . . . ?
C4A C5A N4 N2 157.2(6) . . . . ?
C4B C5B N4 C2 35.8(10) . . . . ?
C4B C5B N4 N2 -153.4(5) . . . . ?
C5A C4A N8 C3 -47.8(8) . . . . ?
C5A C4A N8 N7 159.0(6) . . . . ?
C5B C4B N8 C3 43.8(7) . . . . ?
C5B C4B N8 N7 -158.1(6) . . . . ?
N1 C1 N2 N4 -179.96(12) . . . . ?
N1 C1 N3 C2 179.95(12) . . . . ?
N2 C1 N1 O1 -3.7(2) . . . . ?
N2 C1 N1 O2 176.29(14) . . . . ?
N2 C1 N3 C2 -0.17(17) . . . . ?
N3 C1 N1 O1 176.23(13) . . . . ?
N3 C1 N1 O2 -3.8(2) . . . . ?
N3 C1 N2 N4 0.15(17) . . . . ?
N3 C2 C3 N5 -3.5(3) . . . . ?
N3 C2 C3 N8 176.96(15) . . . . ?
N3 C2 N4 C5A -170.3(6) . . . . ?
N3 C2 N4 C5B 171.8(5) . . . . ?
N3 C2 N4 N2 -0.02(17) . . . . ?
N4 C2 C3 N5 177.27(16) . . . . ?
N4 C2 C3 N8 -2.3(2) . . . . ?
N4 C2 N3 C1 0.10(15) . . . . ?
N5 C3 N8 C4A -156.1(4) . . . . ?
N5 C3 N8 C4B 161.6(3) . . . . ?
N5 C3 N8 N7 0.34(19) . . . . ?
N5 N6 N7 N8 0.5(2) . . . . ?
N6 N7 N8 C3 -0.50(19) . . . . ?
N6 N7 N8 C4A 156.3(4) . . . . ?
N6 N7 N8 C4B -161.3(3) . . . . ?
N8 C3 N5 N6 -0.05(19) . . . . ?
N8 C4A C5A N4 46.3(10) . . . . ?
N8 C4B C5B N4 -47.8(9) . . . . ?
